data_1528452
loop_
_publ_author_name
'Doussier, C.'
'Leone, P.'
'Moelo, Y.'

_publ_section_title
;
 Synthesis and crystal structures of four new bromo-chalcogenides: Mn Sb
 S2 Br, Mn Bi Se2 Br and two allotropic forms of Mn Sb Se2 Br. Crystal
 chemistry of the Mn Pn Q2 X family (Pn: Sb, Bi; Q: S, Se; X: Cl, Br, I)
;
_journal_name_full 'Solid State Sciences'
_journal_page_first 652
_journal_page_last 659
_journal_volume 8
_journal_year 2006
_chemical_formula_sum 'Br2 Mn2 Sb2 Se4'
_chemical_name_systematic 'Mn2 Sb2 Se4 Br2'
_space_group_IT_number 55
_symmetry_space_group_name_Hall '-P 2 2ab'
_symmetry_space_group_name_H-M 'P b a m'
_cell_angle_alpha 90
_cell_angle_beta 90
_cell_angle_gamma 90
_cell_formula_units_Z 4
_cell_length_a 10.046
_cell_length_b 25.994
_cell_length_c 3.9689
_cell_volume 1036.422
_citation_journal_id_ASTM SSSCFJ
_cod_data_source_file Doussier_SSSCFJ_2006_1145.cif
_cod_data_source_block Br2Mn2Sb2Se4
_cod_database_code 1528452

loop_
_symmetry_equiv_pos_as_xyz
x,y,z
-x,-y,z
x+1/2,-y+1/2,-z
-x+1/2,y+1/2,-z
-x,-y,-z
x,y,-z
-x-1/2,y-1/2,z
x-1/2,-y-1/2,z

loop_
_atom_site_label
_atom_site_type_symbol
_atom_site_fract_x
_atom_site_fract_y
_atom_site_fract_z
_atom_site_occupancy
_atom_site_U_iso_or_equiv
Se3 Se-2 0.7498 0.2149 0.5 1 0.0
Sb2 Sb+3 0.6893 0.1473 0 1 0.0
Se1 Se-2 0.5555 0.0703 0.5 1 0.0
Mn1 Mn+2 0 0 0 1 0.0
Br2 Br-1 0.0686 0.1776 0.5 1 0.0
Se2 Se-2 0.2566 0.0392 0 1 0.0
Mn3 Mn+2 0.5083 0.2582 0 1 0.0
Se4 Se-2 0.4498 0.185 0 1 0.0
Br1 Br-1 0.9233 0.0651 0 1 0.0
Sb1 Sb+3 0.3149 0.1072 0.5 1 0.0
Mn2 Mn+2 0.5 0 0 1 0.0
